data_7241892
loop_
_publ_author_name
'Gli\<si\'c, Biljana \/D.'
'War\.zajtis, Beata'
'Hoffmann, Marcin'
'Rychlewska, Urszula'
'Djuran, Milo\<s I.'

_publ_section_title
;
 Mononuclear gold(iii) complexes with diazanaphthalenes: the influence of
 the position of nitrogen atoms in the aromatic rings on the complex
 crystalline properties
;
_journal_issue 72
_journal_name_full 'RSC Advances'
_journal_page_first 44481
_journal_page_last 44493
_journal_paper_doi 10.1039/D0RA08731A
_journal_volume 10
_journal_year 2020
_chemical_formula_moiety 'C8 H6 Au Cl3 N2'
_chemical_formula_sum 'C8 H6 Au Cl3 N2'
_chemical_formula_weight 433.46
_space_group_crystal_system triclinic
_space_group_IT_number 2
_space_group_name_Hall '-P 1'
_space_group_name_H-M_alt 'P -1'
_atom_sites_solution_hydrogens geom
_atom_sites_solution_primary direct
_atom_sites_solution_secondary difmap
_audit_creation_method SHELXL-2014/7
_audit_update_record
;
2020-07-17 deposited with the CCDC.	2020-11-27 downloaded from the CCDC.
;
_cell_angle_alpha 113.353(5)
_cell_angle_beta 95.989(4)
_cell_angle_gamma 104.639(4)
_cell_formula_units_Z 2
_cell_length_a 7.8424(4)
_cell_length_b 8.1614(4)
_cell_length_c 9.7794(5)
_cell_measurement_reflns_used 5383
_cell_measurement_temperature 295(2)
_cell_measurement_theta_max 27.4370
_cell_measurement_theta_min 3.2810
_cell_volume 541.06(6)
_computing_cell_refinement
;
CrysAlisPro, Agilent Technologies (2014)
;
_computing_data_collection
;
CrysAlisPro, Agilent Technologies (2014)
;
_computing_data_reduction
;
CrysAlisPro, Agilent Technologies (2014)
;
_computing_molecular_graphics 'Mercury (Bruno, et al. 2002)'
_computing_publication_material 'SHELXL-2014/7 (Sheldrick, 2015)'
_computing_structure_refinement 'SHELXL-2014/7 (Sheldrick, 2015)'
_computing_structure_solution 'SHELXS-97 (Sheldrick, 2008)'
_diffrn_ambient_temperature 295(2)
_diffrn_measured_fraction_theta_full 0.998
_diffrn_measured_fraction_theta_max 0.998
_diffrn_measurement_device_type 'Xcalibur, Eos'
_diffrn_measurement_method '\w scans'
_diffrn_radiation_type MoK\a
_diffrn_radiation_wavelength 0.71073
_diffrn_reflns_av_R_equivalents 0.0382
_diffrn_reflns_av_unetI/netI 0.0291
_diffrn_reflns_Laue_measured_fraction_full 0.998
_diffrn_reflns_Laue_measured_fraction_max 0.998
_diffrn_reflns_limit_h_max 9
_diffrn_reflns_limit_h_min -9
_diffrn_reflns_limit_k_max 9
_diffrn_reflns_limit_k_min -9
_diffrn_reflns_limit_l_max 11
_diffrn_reflns_limit_l_min -11
_diffrn_reflns_number 9111
_diffrn_reflns_point_group_measured_fraction_full 0.998
_diffrn_reflns_point_group_measured_fraction_max 0.998
_diffrn_reflns_theta_full 25.017
_diffrn_reflns_theta_max 25.017
_diffrn_reflns_theta_min 2.872
_diffrn_source 'Enhance (Mo) X-ray Source'
_exptl_absorpt_coefficient_mu 14.294
_exptl_absorpt_correction_T_max 0.216
_exptl_absorpt_correction_T_min 0.050
_exptl_absorpt_correction_type analytical
_exptl_absorpt_process_details
;   
CrysAlisPro (Clark, R. C. & Reid, J. S. (1995). Acta Cryst. A51, 887-897,
Agilent Technologies, 2014)
;
_exptl_crystal_colour yellow
_exptl_crystal_density_diffrn 2.661
_exptl_crystal_density_method 'not measured'
_exptl_crystal_description prismatic
_exptl_crystal_F_000 396
_exptl_crystal_size_max 0.200
_exptl_crystal_size_mid 0.200
_exptl_crystal_size_min 0.100
_refine_diff_density_max 0.653
_refine_diff_density_min -0.636
_refine_diff_density_rms 0.109
_refine_ls_extinction_coef 0.0230(5)
_refine_ls_extinction_expression Fc^*^=kFc[1+0.001xFc^2^\l^3^/sin(2\q)]^-1/4^
_refine_ls_extinction_method 'SHELXL-2014/7 (Sheldrick 2014'
_refine_ls_goodness_of_fit_ref 1.117
_refine_ls_hydrogen_treatment constr
_refine_ls_matrix_type full
_refine_ls_number_parameters 128
_refine_ls_number_reflns 1914
_refine_ls_number_restraints 0
_refine_ls_restrained_S_all 1.117
_refine_ls_R_factor_all 0.0203
_refine_ls_R_factor_gt 0.0181
_refine_ls_shift/su_max 0.001
_refine_ls_shift/su_mean 0.000
_refine_ls_structure_factor_coef Fsqd
_refine_ls_weighting_details 'w=1/[\s^2^(Fo^2^)+(0.0122P)^2^+0.2760P] where P=(Fo^2^+2Fc^2^)/3'
_refine_ls_weighting_scheme calc
_refine_ls_wR_factor_gt 0.0388
_refine_ls_wR_factor_ref 0.0397
_reflns_Friedel_coverage 0.000
_reflns_number_gt 1817
_reflns_number_total 1914
_reflns_threshold_expression 'I > 2\s(I)'
_cod_data_source_file d0ra08731a2.cif
_cod_data_source_block 2_phtz
_cod_original_cell_volume 541.06(5)
_cod_database_code 7241892
_shelx_shelxl_version_number 2014/7
_shelx_space_group_comment
;
The symmetry employed for this shelxl refinement is uniquely defined
by the following loop, which should always be used as a source of
symmetry information in preference to the above space-group names.
They are only intended as comments.
;
_shelx_estimated_absorpt_t_min 0.162
_shelx_estimated_absorpt_t_max 0.329

loop_
_space_group_symop_operation_xyz
'x, y, z'
'-x, -y, -z'

loop_
_atom_site_label
_atom_site_type_symbol
_atom_site_fract_x
_atom_site_fract_y
_atom_site_fract_z
_atom_site_U_iso_or_equiv
_atom_site_adp_type
_atom_site_occupancy
_atom_site_site_symmetry_order
_atom_site_calc_flag
_atom_site_refinement_flags_posn
_atom_site_refinement_flags_adp
_atom_site_refinement_flags_occupancy
_atom_site_disorder_assembly
_atom_site_disorder_group
C1 C 0.7998(6) 0.5000(7) 0.7365(5) 0.0333(11) Uani 1 1 d . . . . .
H1 H 0.8628 0.5604 0.6851 0.040 Uiso 1 1 calc R U . . .
C4 C 0.6179(6) 0.3104(7) 0.8708(5) 0.0358(11) Uani 1 1 d . . . . .
H4 H 0.5557 0.2415 0.9169 0.043 Uiso 1 1 calc R U . . .
C5 C 0.7765(7) 0.5714(7) 1.1283(6) 0.0407(12) Uani 1 1 d . . . . .
H5 H 0.7117 0.5088 1.1774 0.049 Uiso 1 1 calc R U . . .
C6 C 0.9044(7) 0.7465(8) 1.2120(6) 0.0453(13) Uani 1 1 d . . . . .
H6 H 0.9243 0.8033 1.3182 0.054 Uiso 1 1 calc R U . . .
C7 C 1.0050(7) 0.8400(7) 1.1386(6) 0.0439(13) Uani 1 1 d . . . . .
H7 H 1.0926 0.9571 1.1971 0.053 Uiso 1 1 calc R U . . .
C8 C 0.9771(7) 0.7630(7) 0.9844(6) 0.0410(12) Uani 1 1 d . . . . .
H8 H 1.0446 0.8264 0.9370 0.049 Uiso 1 1 calc R U . . .
C9 C 0.8446(6) 0.5859(6) 0.8964(5) 0.0299(10) Uani 1 1 d . . . . .
C10 C 0.7452(6) 0.4889(7) 0.9689(5) 0.0308(10) Uani 1 1 d . . . . .
N2 N 0.6724(5) 0.3378(5) 0.6564(4) 0.0293(9) Uani 1 1 d . . . . .
N3 N 0.5797(5) 0.2335(6) 0.7219(5) 0.0363(10) Uani 1 1 d . . . . .
Cl1 Cl 0.85297(18) 0.2182(2) 0.38918(18) 0.0559(4) Uani 1 1 d . . . . .
Cl2 Cl 0.4728(2) 0.15705(19) 0.17723(14) 0.0509(4) Uani 1 1 d . . . . .
Cl3 Cl 0.30650(16) 0.27179(19) 0.47712(15) 0.0427(3) Uani 1 1 d . . . . .
Au1 Au 0.57830(2) 0.24323(2) 0.42867(2) 0.02981(10) Uani 1 1 d . . . . .

loop_
_atom_site_aniso_label
_atom_site_aniso_U_11
_atom_site_aniso_U_22
_atom_site_aniso_U_33
_atom_site_aniso_U_23
_atom_site_aniso_U_13
_atom_site_aniso_U_12
C1 0.030(2) 0.038(3) 0.032(3) 0.021(2) 0.005(2) 0.004(2)
C4 0.042(3) 0.039(3) 0.027(3) 0.017(2) 0.011(2) 0.008(2)
C5 0.048(3) 0.046(3) 0.031(3) 0.017(3) 0.013(2) 0.018(3)
C6 0.051(3) 0.047(3) 0.026(3) 0.003(2) 0.004(2) 0.020(3)
C7 0.045(3) 0.033(3) 0.039(3) 0.006(2) -0.001(2) 0.008(2)
C8 0.042(3) 0.036(3) 0.041(3) 0.016(2) 0.005(2) 0.007(2)
C9 0.030(2) 0.028(3) 0.029(3) 0.010(2) 0.004(2) 0.011(2)
C10 0.033(3) 0.033(3) 0.028(3) 0.012(2) 0.007(2) 0.016(2)
N2 0.0254(19) 0.036(2) 0.027(2) 0.0151(18) 0.0072(16) 0.0075(17)
N3 0.037(2) 0.036(2) 0.037(3) 0.021(2) 0.0091(18) 0.0052(19)
Cl1 0.0457(8) 0.0648(10) 0.0613(10) 0.0249(8) 0.0295(7) 0.0222(7)
Cl2 0.0722(9) 0.0444(8) 0.0236(7) 0.0125(6) 0.0081(6) 0.0038(7)
Cl3 0.0336(6) 0.0542(8) 0.0361(7) 0.0160(6) 0.0072(5) 0.0138(6)
Au1 0.03395(13) 0.02793(13) 0.02323(13) 0.00909(9) 0.00818(8) 0.00588(8)

loop_
_atom_type_symbol
_atom_type_description
_atom_type_scat_dispersion_real
_atom_type_scat_dispersion_imag
_atom_type_scat_source
C C 0.0033 0.0016 'International Tables Vol C Tables 4.2.6.8 and 6.1.1.4'
H H 0.0000 0.0000 'International Tables Vol C Tables 4.2.6.8 and 6.1.1.4'
N N 0.0061 0.0033 'International Tables Vol C Tables 4.2.6.8 and 6.1.1.4'
Cl Cl 0.1484 0.1585 'International Tables Vol C Tables 4.2.6.8 and 6.1.1.4'
Au Au -2.0133 8.8022 'International Tables Vol C Tables 4.2.6.8 and 6.1.1.4'

loop_
_geom_angle_atom_site_label_1
_geom_angle_atom_site_label_2
_geom_angle_atom_site_label_3
_geom_angle
_geom_angle_site_symmetry_1
_geom_angle_site_symmetry_3
_geom_angle_publ_flag
N2 C1 C9 122.4(4) . . ?
N2 C1 H1 118.8 . . ?
C9 C1 H1 118.8 . . ?
N3 C4 C10 126.0(4) . . ?
N3 C4 H4 117.0 . . ?
C10 C4 H4 117.0 . . ?
C6 C5 C10 119.3(4) . . ?
C6 C5 H5 120.3 . . ?
C10 C5 H5 120.3 . . ?
C5 C6 C7 120.6(5) . . ?
C5 C6 H6 119.7 . . ?
C7 C6 H6 119.7 . . ?
C8 C7 C6 121.2(5) . . ?
C8 C7 H7 119.4 . . ?
C6 C7 H7 119.4 . . ?
C7 C8 C9 119.2(4) . . ?
C7 C8 H8 120.4 . . ?
C9 C8 H8 120.4 . . ?
C1 C9 C8 123.2(4) . . ?
C1 C9 C10 116.7(4) . . ?
C8 C9 C10 120.1(4) . . ?
C5 C10 C9 119.6(4) . . ?
C5 C10 C4 124.6(4) . . ?
C9 C10 C4 115.9(4) . . ?
C1 N2 N3 122.9(4) . . ?
C1 N2 Au1 120.9(3) . . ?
N3 N2 Au1 115.8(3) . . ?
C4 N3 N2 116.0(4) . . ?
N2 Au1 Cl2 176.18(11) . . ?
N2 Au1 Cl1 89.80(11) . . ?
Cl2 Au1 Cl1 91.52(5) . . ?
N2 Au1 Cl3 88.22(10) . . ?
Cl2 Au1 Cl3 90.46(5) . . ?
Cl1 Au1 Cl3 178.01(5) . . ?

loop_
_geom_bond_atom_site_label_1
_geom_bond_atom_site_label_2
_geom_bond_distance
_geom_bond_site_symmetry_2
_geom_bond_publ_flag
C1 N2 1.308(6) . ?
C1 C9 1.397(6) . ?
C1 H1 0.9300 . ?
C4 N3 1.301(6) . ?
C4 C10 1.413(6) . ?
C4 H4 0.9300 . ?
C5 C6 1.376(7) . ?
C5 C10 1.395(6) . ?
C5 H5 0.9300 . ?
C6 C7 1.403(7) . ?
C6 H6 0.9300 . ?
C7 C8 1.352(7) . ?
C7 H7 0.9300 . ?
C8 C9 1.406(6) . ?
C8 H8 0.9300 . ?
C9 C10 1.410(6) . ?
N2 N3 1.372(5) . ?
N2 Au1 2.027(4) . ?
Cl1 Au1 2.2724(13) . ?
Cl2 Au1 2.2662(12) . ?
Cl3 Au1 2.2797(12) . ?

loop_
_geom_torsion_atom_site_label_1
_geom_torsion_atom_site_label_2
_geom_torsion_atom_site_label_3
_geom_torsion_atom_site_label_4
_geom_torsion
_geom_torsion_site_symmetry_1
_geom_torsion_site_symmetry_2
_geom_torsion_site_symmetry_3
_geom_torsion_site_symmetry_4
_geom_torsion_publ_flag
C10 C5 C6 C7 -1.2(8) . . . . ?
C5 C6 C7 C8 1.3(8) . . . . ?
C6 C7 C8 C9 0.0(8) . . . . ?
N2 C1 C9 C8 -177.9(4) . . . . ?
N2 C1 C9 C10 0.0(7) . . . . ?
C7 C8 C9 C1 176.5(5) . . . . ?
C7 C8 C9 C10 -1.2(7) . . . . ?
C6 C5 C10 C9 0.0(7) . . . . ?
C6 C5 C10 C4 180.0(5) . . . . ?
C1 C9 C10 C5 -176.6(4) . . . . ?
C8 C9 C10 C5 1.3(7) . . . . ?
C1 C9 C10 C4 3.4(6) . . . . ?
C8 C9 C10 C4 -178.8(4) . . . . ?
N3 C4 C10 C5 176.6(5) . . . . ?
N3 C4 C10 C9 -3.3(7) . . . . ?
C9 C1 N2 N3 -3.9(7) . . . . ?
C9 C1 N2 Au1 167.9(3) . . . . ?
C10 C4 N3 N2 -0.3(7) . . . . ?
C1 N2 N3 C4 4.0(6) . . . . ?
Au1 N2 N3 C4 -168.2(3) . . . . ?
